data_7112827
loop_
_publ_author_name
'Bresciani, Stefano'
'Lebl, Tomas'
'Slawin, Alexandra M. Z.'
'O'Hagan, David'

_publ_section_title
;
 Fluorosugars: synthesis of the 2,3,4-trideoxy-2,3,4-trifluoro hexose
 analogues of D-glucose and D-altrose and assessment of their erythrocyte
 transmembrane transport.
;
_journal_issue 30
_journal_name_full 'Chemical communications (Cambridge, England)'
_journal_page_first 5434
_journal_page_last 5436
_journal_paper_doi 10.1039/c0cc01128b
_journal_volume 46
_journal_year 2010
_chemical_absolute_configuration syn
_chemical_formula_moiety 'C6 H9 F3 O3'
_chemical_formula_sum 'C6 H9 F3 O3'
_chemical_formula_weight 186.13
_chemical_name_systematic
;
?
;
_space_group_IT_number 19
_symmetry_cell_setting orthorhombic
_symmetry_space_group_name_Hall 'P 2ac 2ab'
_symmetry_space_group_name_H-M 'P 21 21 21'
_atom_sites_solution_hydrogens geom
_atom_sites_solution_primary direct
_atom_sites_solution_secondary difmap
_audit_creation_method SHELXL-97
_cell_angle_alpha 90.00
_cell_angle_beta 90.00
_cell_angle_gamma 90.00
_cell_formula_units_Z 4
_cell_length_a 5.507(3)
_cell_length_b 7.525(4)
_cell_length_c 18.773(9)
_cell_measurement_reflns_used 2479
_cell_measurement_temperature 173(2)
_cell_measurement_theta_max 48.27
_cell_measurement_theta_min 4.68
_cell_volume 778.0(7)
_computing_cell_refinement 'CrystalClear (Rigaku Corp., 2004)'
_computing_data_collection 'CrystalClear (Rigaku Corp., 2004)'
_computing_data_reduction 'CrystalClear (Rigaku Corp., 2004)'
_computing_molecular_graphics 'Bruker SHELXTL'
_computing_publication_material 'Bruker SHELXTL'
_computing_structure_refinement 'SHELXL-97 (Sheldrick, 1997)'
_computing_structure_solution 'SHELXS-97 (Sheldrick, 1990)'
_diffrn_ambient_temperature 173(2)
_diffrn_measured_fraction_theta_full 0.854
_diffrn_measured_fraction_theta_max 0.854
_diffrn_measurement_device_type CCD
_diffrn_measurement_method '\w scans'
_diffrn_radiation_monochromator confocal
_diffrn_radiation_source 'rotating anode'
_diffrn_radiation_type CuK\a
_diffrn_radiation_wavelength 1.54178
_diffrn_reflns_av_R_equivalents 0.1393
_diffrn_reflns_av_sigmaI/netI 0.0805
_diffrn_reflns_limit_h_max 6
_diffrn_reflns_limit_h_min -6
_diffrn_reflns_limit_k_max 8
_diffrn_reflns_limit_k_min -8
_diffrn_reflns_limit_l_max 21
_diffrn_reflns_limit_l_min -20
_diffrn_reflns_number 4650
_diffrn_reflns_theta_full 66.27
_diffrn_reflns_theta_max 66.27
_diffrn_reflns_theta_min 6.34
_exptl_absorpt_coefficient_mu 1.518
_exptl_absorpt_correction_T_max 1.0000
_exptl_absorpt_correction_T_min 0.8871
_exptl_absorpt_correction_type multi-scan
_exptl_absorpt_process_details 'Jacobson, R. (1998) Private communication'
_exptl_crystal_colour needle
_exptl_crystal_density_diffrn 1.589
_exptl_crystal_density_method 'not measured'
_exptl_crystal_description colourless
_exptl_crystal_F_000 384
_exptl_crystal_size_max 0.100
_exptl_crystal_size_mid 0.100
_exptl_crystal_size_min 0.010
_refine_diff_density_max 0.438
_refine_diff_density_min -0.369
_refine_diff_density_rms 0.103
_refine_ls_abs_structure_details 'Flack H D (1983), Acta Cryst. A39, 876-881'
_refine_ls_abs_structure_Flack -1.1(16)
_refine_ls_extinction_method none
_refine_ls_goodness_of_fit_ref 1.152
_refine_ls_hydrogen_treatment mixed
_refine_ls_matrix_type full
_refine_ls_number_parameters 118
_refine_ls_number_reflns 1101
_refine_ls_number_restraints 2
_refine_ls_restrained_S_all 1.151
_refine_ls_R_factor_all 0.1892
_refine_ls_R_factor_gt 0.1567
_refine_ls_shift/su_max 0.025
_refine_ls_shift/su_mean 0.007
_refine_ls_structure_factor_coef Fsqd
_refine_ls_weighting_details 'calc w=1/[\s^2^(Fo^2^)+(0.1398P)^2^+5.3934P] where P=(Fo^2^+2Fc^2^)/3'
_refine_ls_weighting_scheme calc
_refine_ls_wR_factor_gt 0.3500
_refine_ls_wR_factor_ref 0.3752
_reflns_number_gt 814
_reflns_number_total 1101
_reflns_threshold_expression >2sigma(I)
_cod_data_source_file c0cc01128b.txt
_cod_data_source_block 8
_cod_depositor_comments
;
The following automatic conversions were performed:

'_symmetry_cell_setting' value 'Orthorhombic' changed to
'orthorhombic' according to
/usr/data/users/saulius/automatic-downloads/retrospective/RSC/lib/dictionaries/cif_core.dic
dictionary named 'cif_core.dic' version 2.4.2 from 2011-04-26.

Automatic conversion script
Id: cif_fix_values 2281 2013-09-26 08:29:07Z andrius 
;
_cod_original_cell_volume 777.9(7)
_cod_original_sg_symbol_H-M P2(1)2(1)2(1)
_cod_database_code 7112827

loop_
_symmetry_equiv_pos_as_xyz
'x, y, z'
'-x+1/2, -y, z+1/2'
'-x, y+1/2, -z+1/2'
'x+1/2, -y+1/2, -z'

loop_
_atom_site_label
_atom_site_type_symbol
_atom_site_fract_x
_atom_site_fract_y
_atom_site_fract_z
_atom_site_U_iso_or_equiv
_atom_site_adp_type
_atom_site_occupancy
_atom_site_symmetry_multiplicity
_atom_site_calc_flag
_atom_site_refinement_flags
O1 O 0.7986(17) 0.0121(12) 0.3382(5) 0.061(3) Uani 1 1 d .
C1 C 0.675(3) -0.1397(17) 0.3125(9) 0.071(5) Uani 1 1 d .
H1A H 0.5624 -0.1031 0.2735 0.086 Uiso 1 1 calc R
O2 O 0.836(2) -0.2561(15) 0.2866(6) 0.079(3) Uani 1 1 d D
H2O H 0.87(4) -0.383(8) 0.283(13) 0.15(9) Uiso 1 1 d D
C2 C 0.528(2) -0.215(2) 0.3739(8) 0.074(5) Uani 1 1 d .
H2A H 0.6431 -0.2606 0.4108 0.089 Uiso 1 1 calc R
F2 F 0.3919(15) -0.3618(14) 0.3468(6) 0.089(3) Uani 1 1 d .
C3 C 0.365(2) -0.081(2) 0.4079(9) 0.069(5) Uani 1 1 d .
H3A H 0.2327 -0.0451 0.3742 0.083 Uiso 1 1 calc R
F3 F 0.2662(18) -0.1546(14) 0.4695(6) 0.097(3) Uani 1 1 d .
C4 C 0.525(2) 0.080(2) 0.4265(8) 0.060(4) Uani 1 1 d .
H4A H 0.6451 0.0519 0.4649 0.072 Uiso 1 1 calc R
F4 F 0.3499(16) 0.2109(14) 0.4488(5) 0.091(3) Uani 1 1 d .
C5 C 0.645(3) 0.1474(18) 0.3607(8) 0.057(4) Uani 1 1 d .
H5A H 0.5210 0.1734 0.3233 0.069 Uiso 1 1 calc R
C6 C 0.796(3) 0.3104(19) 0.3754(8) 0.066(4) Uani 1 1 d .
H6A H 0.6963 0.3994 0.4009 0.079 Uiso 1 1 calc R
H6B H 0.9348 0.2782 0.4063 0.079 Uiso 1 1 calc R
O6 O 0.883(2) 0.3848(18) 0.3112(7) 0.098(4) Uani 1 1 d D
H6O H 1.032(10) 0.352(13) 0.286(4) 0.02(3) Uiso 1 1 d D

loop_
_atom_site_aniso_label
_atom_site_aniso_U_11
_atom_site_aniso_U_22
_atom_site_aniso_U_33
_atom_site_aniso_U_23
_atom_site_aniso_U_13
_atom_site_aniso_U_12
O1 0.047(5) 0.062(6) 0.074(6) 0.004(5) 0.017(5) -0.003(5)
C1 0.081(11) 0.032(7) 0.101(12) -0.002(8) 0.002(10) 0.015(8)
O2 0.073(8) 0.060(7) 0.104(8) -0.014(6) 0.023(7) 0.001(7)
C2 0.028(7) 0.118(14) 0.076(10) 0.049(10) -0.040(7) -0.012(8)
F2 0.044(4) 0.103(7) 0.119(8) 0.003(6) 0.005(5) 0.000(5)
C3 0.021(6) 0.092(11) 0.094(12) -0.003(9) -0.007(7) 0.043(8)
F3 0.076(7) 0.116(8) 0.099(7) 0.004(6) 0.031(6) 0.002(7)
C4 0.030(6) 0.089(11) 0.060(9) 0.010(8) -0.001(7) 0.036(8)
F4 0.059(6) 0.116(8) 0.098(7) -0.019(6) -0.002(5) 0.013(6)
C5 0.056(8) 0.052(8) 0.064(9) -0.007(7) 0.019(7) 0.046(7)
C6 0.073(10) 0.054(9) 0.070(10) -0.021(7) -0.008(8) -0.014(8)
O6 0.081(8) 0.112(10) 0.100(9) -0.003(8) 0.049(7) 0.010(8)

loop_
_atom_type_symbol
_atom_type_description
_atom_type_scat_dispersion_real
_atom_type_scat_dispersion_imag
_atom_type_scat_source
C C 0.0181 0.0091 'International Tables Vol C Tables 4.2.6.8 and 6.1.1.4'
H H 0.0000 0.0000 'International Tables Vol C Tables 4.2.6.8 and 6.1.1.4'
O O 0.0492 0.0322 'International Tables Vol C Tables 4.2.6.8 and 6.1.1.4'
F F 0.0727 0.0534 'International Tables Vol C Tables 4.2.6.8 and 6.1.1.4'

loop_
_geom_angle_atom_site_label_1
_geom_angle_atom_site_label_2
_geom_angle_atom_site_label_3
_geom_angle
C5 O1 C1 113.8(11)
O2 C1 O1 109.6(13)
O2 C1 C2 112.6(13)
O1 C1 C2 107.4(13)
O2 C1 H1A 109.0
O1 C1 H1A 109.0
C2 C1 H1A 109.0
C1 O2 H2O 144(10)
F2 C2 C3 111.0(11)
F2 C2 C1 107.4(13)
C3 C2 C1 113.1(14)
F2 C2 H2A 108.4
C3 C2 H2A 108.4
C1 C2 H2A 108.4
F3 C3 C2 108.7(13)
F3 C3 C4 110.3(13)
C2 C3 C4 106.4(11)
F3 C3 H3A 110.5
C2 C3 H3A 110.5
C4 C3 H3A 110.5
F4 C4 C5 107.7(11)
F4 C4 C3 102.6(9)
C5 C4 C3 109.5(13)
F4 C4 H4A 112.2
C5 C4 H4A 112.2
C3 C4 H4A 112.2
O1 C5 C4 105.8(11)
O1 C5 C6 108.5(11)
C4 C5 C6 111.7(12)
O1 C5 H5A 110.3
C4 C5 H5A 110.3
C6 C5 H5A 110.2
O6 C6 C5 110.8(12)
O6 C6 H6A 109.5
C5 C6 H6A 109.5
O6 C6 H6B 109.5
C5 C6 H6B 109.5
H6A C6 H6B 108.1
C6 O6 H6O 127(6)

loop_
_geom_bond_atom_site_label_1
_geom_bond_atom_site_label_2
_geom_bond_distance
O1 C5 1.389(14)
O1 C1 1.414(17)
C1 O2 1.338(18)
C1 C2 1.52(2)
C1 H1A 1.0000
O2 H2O 0.98(2)
C2 F2 1.428(18)
C2 C3 1.50(2)
C2 H2A 1.0000
C3 F3 1.393(19)
C3 C4 1.54(2)
C3 H3A 1.0000
C4 F4 1.442(16)
C4 C5 1.49(2)
C4 H4A 1.0000
C5 C6 1.51(2)
C5 H5A 1.0000
C6 O6 1.413(19)
C6 H6A 0.9900
C6 H6B 0.9900
O6 H6O 0.98(2)

loop_
_geom_hbond_atom_site_label_D
_geom_hbond_atom_site_label_H
_geom_hbond_atom_site_label_A
_geom_hbond_distance_DH
_geom_hbond_distance_HA
_geom_hbond_distance_DA
_geom_hbond_angle_DHA
_geom_hbond_site_symmetry_A
O2 H2O O6 0.98(2) 1.83(10) 2.753(17) 156(21) 1_545
O6 H6O O2 0.98(2) 1.74(6) 2.623(16) 148(8) 3_755

loop_
_geom_torsion_atom_site_label_1
_geom_torsion_atom_site_label_2
_geom_torsion_atom_site_label_3
_geom_torsion_atom_site_label_4
_geom_torsion
C5 O1 C1 O2 174.8(12)
C5 O1 C1 C2 -62.5(15)
O2 C1 C2 F2 -62.8(15)
O1 C1 C2 F2 176.4(11)
O2 C1 C2 C3 174.4(13)
O1 C1 C2 C3 53.6(15)
F2 C2 C3 F3 68.1(16)
C1 C2 C3 F3 -171.1(12)
F2 C2 C3 C4 -173.1(11)
C1 C2 C3 C4 -52.3(15)
F3 C3 C4 F4 -70.5(13)
C2 C3 C4 F4 171.8(11)
F3 C3 C4 C5 175.3(9)
C2 C3 C4 C5 57.6(14)
C1 O1 C5 C4 69.1(15)
C1 O1 C5 C6 -170.9(11)
F4 C4 C5 O1 -175.7(11)
C3 C4 C5 O1 -64.8(13)
F4 C4 C5 C6 66.5(14)
C3 C4 C5 C6 177.4(11)
O1 C5 C6 O6 71.0(16)
C4 C5 C6 O6 -172.7(12)
